data_7132356
loop_
_publ_author_name
'McMullen, Jacob'
'White, Andrew J. P.'
'Crimmin, Mark Richard'

_publ_section_title
;
 Ring-Expansion and Desulfurisation of Thiophenes with an Aluminium(I)
 Reagent
;
_journal_name_full 'Chemical Communications'
_journal_paper_doi 10.1039/D3CC04594C
_journal_year 2023
_chemical_formula_moiety 'C62 H86 Al2 N4 S'
_chemical_formula_sum 'C62 H86 Al2 N4 S'
_chemical_formula_weight 973.36
_space_group_crystal_system orthorhombic
_space_group_IT_number 29
_space_group_name_Hall 'P 2c -2ac'
_space_group_name_H-M_alt 'P c a 21'
_atom_sites_solution_hydrogens geom
_audit_creation_method SHELXL-2018/3
_audit_update_record
;
2023-09-05 deposited with the CCDC.	2023-11-16 downloaded from the CCDC.
;
_cell_angle_alpha 90
_cell_angle_beta 90
_cell_angle_gamma 90
_cell_formula_units_Z 4
_cell_length_a 23.1152(5)
_cell_length_b 13.6692(3)
_cell_length_c 18.0823(4)
_cell_measurement_reflns_used 2523
_cell_measurement_temperature 173(2)
_cell_measurement_theta_max 72.2120
_cell_measurement_theta_min 4.4620
_cell_volume 5713.4(2)
_computing_cell_refinement 'CrysAlisPro, Rigaku OD'
_computing_data_collection 'CrysAlisPro, Rigaku OD'
_computing_data_reduction 'CrysAlisPro, Rigaku OD'
_computing_molecular_graphics 'Bruker SHELXTL'
_computing_publication_material 'CIFTAB-2014 (Sheldrick, 2017)'
_computing_structure_refinement 'SHELXL-2018/3 (Sheldrick, 2018)'
_computing_structure_solution 'SHELXS-2014 (Sheldrick, 2017)'
_diffrn_ambient_temperature 173(2)
_diffrn_detector_area_resol_mean 10.4115
_diffrn_measured_fraction_theta_full 0.985
_diffrn_measured_fraction_theta_max 0.962
_diffrn_measurement_device_type 'Agilent Xcalibur PX Ultra A'
_diffrn_measurement_method 'omega scans'
_diffrn_radiation_type CuK\a
_diffrn_radiation_wavelength 1.54184
_diffrn_reflns_av_R_equivalents 0.0575
_diffrn_reflns_av_unetI/netI 0.1002
_diffrn_reflns_Laue_measured_fraction_full 0.985
_diffrn_reflns_Laue_measured_fraction_max 0.962
_diffrn_reflns_limit_h_max 14
_diffrn_reflns_limit_h_min -28
_diffrn_reflns_limit_k_max 16
_diffrn_reflns_limit_k_min -16
_diffrn_reflns_limit_l_max 20
_diffrn_reflns_limit_l_min -22
_diffrn_reflns_number 11662
_diffrn_reflns_point_group_measured_fraction_full 0.659
_diffrn_reflns_point_group_measured_fraction_max 0.636
_diffrn_reflns_theta_full 67.684
_diffrn_reflns_theta_max 73.776
_diffrn_reflns_theta_min 4.483
_diffrn_source 'Enhance Ultra (Cu) X-ray Source'
_exptl_absorpt_coefficient_mu 1.101
_exptl_absorpt_correction_T_max 0.978
_exptl_absorpt_correction_T_min 0.885
_exptl_absorpt_correction_type analytical
_exptl_absorpt_process_details
; 
CrysAlisPro 1.171.38.46 (Rigaku Oxford Diffraction, 2015) 
Analytical numeric absorption correction using a multifaceted crystal 
model based on expressions derived by R.C. Clark & J.S. Reid. 
(Clark, R. C. & Reid, J. S. (1995). Acta Cryst. A51, 887-897) 
Empirical absorption correction using spherical harmonics, 
implemented in SCALE3 ABSPACK scaling algorithm. 
;
_exptl_crystal_colour Colourless
_exptl_crystal_density_diffrn 1.132
_exptl_crystal_description needles
_exptl_crystal_F_000 2112
_exptl_crystal_size_max 0.251
_exptl_crystal_size_mid 0.039
_exptl_crystal_size_min 0.025
_refine_diff_density_max 0.265
_refine_diff_density_min -0.272
_refine_diff_density_rms 0.055
_refine_ls_abs_structure_details
; 
 Classical Flack method preferred over Parsons because s.u. lower. 
;
_refine_ls_abs_structure_Flack -0.05(3)
_refine_ls_extinction_coef 0.000108(18)
_refine_ls_extinction_expression Fc^*^=kFc[1+0.001xFc^2^\l^3^/sin(2\q)]^-1/4^
_refine_ls_extinction_method 'SHELXL-2018/3 (Sheldrick 2018)'
_refine_ls_goodness_of_fit_ref 1.082
_refine_ls_hydrogen_treatment constr
_refine_ls_matrix_type full
_refine_ls_number_parameters 643
_refine_ls_number_reflns 7346
_refine_ls_number_restraints 1
_refine_ls_restrained_S_all 1.081
_refine_ls_R_factor_all 0.0818
_refine_ls_R_factor_gt 0.0522
_refine_ls_shift/su_max 0.000
_refine_ls_shift/su_mean 0.000
_refine_ls_structure_factor_coef Fsqd
_refine_ls_weighting_details 'w=1/[\s^2^(Fo^2^)+(0.0178P)^2^+0.3637P] where P=(Fo^2^+2Fc^2^)/3'
_refine_ls_weighting_scheme calc
_refine_ls_wR_factor_gt 0.0963
_refine_ls_wR_factor_ref 0.1155
_reflns_Friedel_coverage 0.278
_reflns_Friedel_fraction_full 0.309
_reflns_Friedel_fraction_max 0.286
_reflns_number_gt 5561
_reflns_number_total 7346
_reflns_threshold_expression 'I > 2\s(I)'
_cod_data_source_file d3cc04594c3.cif
_cod_data_source_block 3
_cod_database_code 7132356
_shelx_shelxl_version_number 2018/3
_shelx_space_group_comment
; 
The symmetry employed for this shelxl refinement is uniquely defined 
by the following loop, which should always be used as a source of 
symmetry information in preference to the above space-group names. 
They are only intended as comments. 
;

loop_
_space_group_symop_operation_xyz
'x, y, z'
'-x, -y, z+1/2'
'x+1/2, -y, z'
'-x+1/2, y, z+1/2'

loop_
_atom_site_label
_atom_site_type_symbol
_atom_site_fract_x
_atom_site_fract_y
_atom_site_fract_z
_atom_site_U_iso_or_equiv
_atom_site_adp_type
_atom_site_occupancy
_atom_site_site_symmetry_order
_atom_site_calc_flag
_atom_site_refinement_flags_posn
_atom_site_refinement_flags_adp
_atom_site_refinement_flags_occupancy
_atom_site_disorder_assembly
_atom_site_disorder_group
Al1 Al 0.32748(6) 0.23646(10) 0.37172(8) 0.0208(3) Uani 1 1 d . . . . .
Al2 Al 0.47618(6) 0.18780(10) 0.41390(8) 0.0188(3) Uani 1 1 d . . . . .
N1 N 0.28236(16) 0.3564(3) 0.3733(2) 0.0239(9) Uani 1 1 d . . . . .
C1 C 0.2288(2) 0.3542(4) 0.3444(3) 0.0293(12) Uani 1 1 d . . . . .
C2 C 0.1985(2) 0.2671(4) 0.3328(3) 0.0301(12) Uani 1 1 d . . . . .
H2A H 0.166186 0.270706 0.300468 0.036 Uiso 1 1 calc R U . . .
C3 C 0.2103(2) 0.1751(4) 0.3633(3) 0.0254(11) Uani 1 1 d . . . . .
N3 N 0.26218(17) 0.1497(3) 0.3902(2) 0.0238(9) Uani 1 1 d . . . . .
C4 C 0.1983(3) 0.4473(4) 0.3225(4) 0.0382(15) Uani 1 1 d . . . . .
H4A H 0.210246 0.500423 0.355552 0.057 Uiso 1 1 calc R U . . .
H4B H 0.156372 0.437941 0.326246 0.057 Uiso 1 1 calc R U . . .
H4C H 0.208483 0.464120 0.271442 0.057 Uiso 1 1 calc R U . . .
C5 C 0.1592(2) 0.1051(4) 0.3644(4) 0.0374(14) Uani 1 1 d . . . . .
H5A H 0.153137 0.078355 0.314724 0.056 Uiso 1 1 calc R U . . .
H5B H 0.124333 0.140308 0.380174 0.056 Uiso 1 1 calc R U . . .
H5C H 0.167033 0.051593 0.399032 0.056 Uiso 1 1 calc R U . . .
C6 C 0.3037(2) 0.4503(4) 0.3974(3) 0.0287(12) Uani 1 1 d . . . . .
C7 C 0.2944(2) 0.4778(4) 0.4720(3) 0.0298(13) Uani 1 1 d . . . . .
C8 C 0.3126(3) 0.5693(4) 0.4948(4) 0.0389(14) Uani 1 1 d . . . . .
H8A H 0.305301 0.589253 0.544312 0.047 Uiso 1 1 calc R U . . .
C9 C 0.3412(3) 0.6329(4) 0.4474(4) 0.0437(16) Uani 1 1 d . . . . .
H9A H 0.354631 0.694418 0.464788 0.052 Uiso 1 1 calc R U . . .
C10 C 0.3501(3) 0.6055(4) 0.3746(4) 0.0372(14) Uani 1 1 d . . . . .
H10A H 0.369727 0.648795 0.341962 0.045 Uiso 1 1 calc R U . . .
C11 C 0.3306(2) 0.5152(4) 0.3483(3) 0.0312(12) Uani 1 1 d . . . . .
C12 C 0.2622(3) 0.4127(4) 0.5256(3) 0.0350(13) Uani 1 1 d . . . . .
H12A H 0.264263 0.344379 0.506112 0.042 Uiso 1 1 calc R U . . .
C13 C 0.2888(3) 0.4121(5) 0.6031(4) 0.0478(17) Uani 1 1 d . . . . .
H13A H 0.286017 0.477722 0.624714 0.072 Uiso 1 1 calc R U . . .
H13B H 0.329545 0.392776 0.599955 0.072 Uiso 1 1 calc R U . . .
H13C H 0.267843 0.365479 0.634387 0.072 Uiso 1 1 calc R U . . .
C14 C 0.1983(3) 0.4419(5) 0.5283(4) 0.0476(17) Uani 1 1 d . . . . .
H14A H 0.178114 0.401152 0.564656 0.071 Uiso 1 1 calc R U . . .
H14B H 0.180919 0.432421 0.479443 0.071 Uiso 1 1 calc R U . . .
H14C H 0.195066 0.510854 0.542611 0.071 Uiso 1 1 calc R U . . .
C15 C 0.3379(3) 0.4912(4) 0.2671(3) 0.0343(13) Uani 1 1 d . . . . .
H15A H 0.312089 0.434638 0.255218 0.041 Uiso 1 1 calc R U . . .
C16 C 0.3207(4) 0.5769(5) 0.2168(4) 0.0550(19) Uani 1 1 d . . . . .
H16A H 0.280679 0.595913 0.227240 0.082 Uiso 1 1 calc R U . . .
H16B H 0.324093 0.556868 0.164938 0.082 Uiso 1 1 calc R U . . .
H16C H 0.346435 0.632521 0.226146 0.082 Uiso 1 1 calc R U . . .
C17 C 0.4005(3) 0.4600(6) 0.2514(4) 0.0514(18) Uani 1 1 d . . . . .
H17A H 0.403603 0.436824 0.200312 0.077 Uiso 1 1 calc R U . . .
H17B H 0.411449 0.407270 0.285359 0.077 Uiso 1 1 calc R U . . .
H17C H 0.426327 0.516019 0.258663 0.077 Uiso 1 1 calc R U . . .
C18 C 0.2674(2) 0.0540(4) 0.4247(3) 0.0236(11) Uani 1 1 d . . . . .
C19 C 0.2696(2) -0.0316(4) 0.3820(3) 0.0257(11) Uani 1 1 d . . . . .
C20 C 0.2728(2) -0.1214(4) 0.4174(4) 0.0326(13) Uani 1 1 d . . . . .
H20A H 0.273774 -0.179562 0.388675 0.039 Uiso 1 1 calc R U . . .
C21 C 0.2746(2) -0.1280(4) 0.4940(3) 0.0323(13) Uani 1 1 d . . . . .
H21A H 0.276828 -0.190011 0.517637 0.039 Uiso 1 1 calc R U . . .
C22 C 0.2731(2) -0.0426(4) 0.5356(3) 0.0331(13) Uani 1 1 d . . . . .
H22A H 0.274479 -0.046904 0.587958 0.040 Uiso 1 1 calc R U . . .
C23 C 0.2696(2) 0.0494(4) 0.5024(3) 0.0262(12) Uani 1 1 d . . . . .
C24 C 0.2653(2) -0.0321(4) 0.2969(3) 0.0317(13) Uani 1 1 d . . . . .
H24A H 0.256749 0.036013 0.279863 0.038 Uiso 1 1 calc R U . . .
C25 C 0.2167(3) -0.0996(5) 0.2695(3) 0.0441(16) Uani 1 1 d . . . . .
H25A H 0.226358 -0.167679 0.281320 0.066 Uiso 1 1 calc R U . . .
H25B H 0.212372 -0.092498 0.215874 0.066 Uiso 1 1 calc R U . . .
H25C H 0.180296 -0.081871 0.293893 0.066 Uiso 1 1 calc R U . . .
C26 C 0.3225(3) -0.0650(5) 0.2620(3) 0.0389(14) Uani 1 1 d . . . . .
H26A H 0.353504 -0.020555 0.277402 0.058 Uiso 1 1 calc R U . . .
H26B H 0.318933 -0.063793 0.208038 0.058 Uiso 1 1 calc R U . . .
H26C H 0.331543 -0.131576 0.278375 0.058 Uiso 1 1 calc R U . . .
C27 C 0.2647(2) 0.1408(4) 0.5501(3) 0.0283(12) Uani 1 1 d . . . . .
H27A H 0.284993 0.194825 0.523337 0.034 Uiso 1 1 calc R U . . .
C28 C 0.2934(3) 0.1303(5) 0.6252(3) 0.0521(19) Uani 1 1 d . . . . .
H28A H 0.271847 0.082841 0.655083 0.078 Uiso 1 1 calc R U . . .
H28B H 0.293616 0.193800 0.650341 0.078 Uiso 1 1 calc R U . . .
H28C H 0.333261 0.107428 0.618699 0.078 Uiso 1 1 calc R U . . .
C29 C 0.2013(3) 0.1722(5) 0.5600(4) 0.0463(17) Uani 1 1 d . . . . .
H29A H 0.183752 0.183379 0.511352 0.069 Uiso 1 1 calc R U . . .
H29B H 0.199703 0.232664 0.588998 0.069 Uiso 1 1 calc R U . . .
H29C H 0.179975 0.120519 0.585859 0.069 Uiso 1 1 calc R U . . .
N31 N 0.51176(17) 0.1098(3) 0.4907(2) 0.0216(9) Uani 1 1 d . . . . .
C31 C 0.5694(2) 0.1012(4) 0.4951(3) 0.0223(10) Uani 1 1 d . . . . .
C32 C 0.6075(2) 0.1609(4) 0.4566(3) 0.0278(11) Uani 1 1 d . . . . .
H32A H 0.646501 0.139451 0.453535 0.033 Uiso 1 1 calc R U . . .
C33 C 0.5940(2) 0.2498(4) 0.4219(3) 0.0238(10) Uani 1 1 d . . . . .
N33 N 0.54097(17) 0.2781(3) 0.4051(2) 0.0213(9) Uani 1 1 d . . . . .
C34 C 0.5962(2) 0.0250(4) 0.5448(4) 0.0385(15) Uani 1 1 d . . . . .
H34A H 0.638413 0.027173 0.539830 0.058 Uiso 1 1 calc R U . . .
H34B H 0.582177 -0.040019 0.530612 0.058 Uiso 1 1 calc R U . . .
H34C H 0.585492 0.038283 0.596271 0.058 Uiso 1 1 calc R U . . .
C35 C 0.6457(2) 0.3152(4) 0.4062(4) 0.0334(13) Uani 1 1 d . . . . .
H35A H 0.650399 0.322584 0.352644 0.050 Uiso 1 1 calc R U . . .
H35B H 0.680614 0.285715 0.427237 0.050 Uiso 1 1 calc R U . . .
H35C H 0.639280 0.379618 0.428617 0.050 Uiso 1 1 calc R U . . .
C36 C 0.4786(2) 0.0540(4) 0.5442(3) 0.0247(11) Uani 1 1 d . . . . .
C37 C 0.4675(2) 0.0958(4) 0.6140(3) 0.0271(12) Uani 1 1 d . . . . .
C38 C 0.4374(3) 0.0384(5) 0.6659(3) 0.0359(14) Uani 1 1 d . . . . .
H38A H 0.429837 0.064395 0.713632 0.043 Uiso 1 1 calc R U . . .
C39 C 0.4189(3) -0.0542(4) 0.6490(4) 0.0380(14) Uani 1 1 d . . . . .
H39A H 0.398348 -0.091433 0.684728 0.046 Uiso 1 1 calc R U . . .
C40 C 0.4299(2) -0.0933(4) 0.5800(3) 0.0324(13) Uani 1 1 d . . . . .
H40A H 0.415747 -0.156630 0.568111 0.039 Uiso 1 1 calc R U . . .
C41 C 0.4618(2) -0.0408(4) 0.5273(3) 0.0244(11) Uani 1 1 d . . . . .
C42 C 0.4870(3) 0.1974(4) 0.6349(3) 0.0327(13) Uani 1 1 d . . . . .
H42A H 0.504328 0.228641 0.590080 0.039 Uiso 1 1 calc R U . . .
C43 C 0.4369(3) 0.2610(5) 0.6605(4) 0.0465(16) Uani 1 1 d . . . . .
H43A H 0.407629 0.264403 0.621409 0.070 Uiso 1 1 calc R U . . .
H43B H 0.451060 0.326932 0.671569 0.070 Uiso 1 1 calc R U . . .
H43C H 0.419690 0.232493 0.705154 0.070 Uiso 1 1 calc R U . . .
C44 C 0.5339(4) 0.1946(6) 0.6961(5) 0.072(3) Uani 1 1 d . . . . .
H44A H 0.545174 0.261528 0.709059 0.108 Uiso 1 1 calc R U . . .
H44B H 0.567813 0.158831 0.677942 0.108 Uiso 1 1 calc R U . . .
H44C H 0.518425 0.161564 0.739930 0.108 Uiso 1 1 calc R U . . .
C45 C 0.4761(2) -0.0897(4) 0.4541(3) 0.0325(12) Uani 1 1 d . . . . .
H45A H 0.504095 -0.046804 0.427004 0.039 Uiso 1 1 calc R U . . .
C46 C 0.5045(3) -0.1900(4) 0.4647(5) 0.0513(18) Uani 1 1 d . . . . .
H46A H 0.477029 -0.234503 0.488579 0.077 Uiso 1 1 calc R U . . .
H46B H 0.538961 -0.183068 0.495865 0.077 Uiso 1 1 calc R U . . .
H46C H 0.515719 -0.216599 0.416445 0.077 Uiso 1 1 calc R U . . .
C47 C 0.4219(3) -0.0995(5) 0.4069(4) 0.0442(15) Uani 1 1 d . . . . .
H47A H 0.432380 -0.125444 0.358130 0.066 Uiso 1 1 calc R U . . .
H47B H 0.403785 -0.035192 0.401046 0.066 Uiso 1 1 calc R U . . .
H47C H 0.394740 -0.144275 0.431034 0.066 Uiso 1 1 calc R U . . .
C48 C 0.5347(2) 0.3773(3) 0.3758(3) 0.0218(10) Uani 1 1 d . . . . .
C49 C 0.5485(2) 0.3973(4) 0.3019(3) 0.0247(11) Uani 1 1 d . . . . .
C50 C 0.5469(3) 0.4942(4) 0.2790(3) 0.0306(12) Uani 1 1 d . . . . .
H50A H 0.556351 0.509732 0.229246 0.037 Uiso 1 1 calc R U . . .
C51 C 0.5318(3) 0.5689(4) 0.3272(4) 0.0370(14) Uani 1 1 d . . . . .
H51A H 0.531326 0.634867 0.310632 0.044 Uiso 1 1 calc R U . . .
C52 C 0.5175(2) 0.5468(4) 0.3993(3) 0.0312(13) Uani 1 1 d . . . . .
H52A H 0.506767 0.598110 0.431994 0.037 Uiso 1 1 calc R U . . .
C53 C 0.5184(2) 0.4506(4) 0.4251(3) 0.0271(12) Uani 1 1 d . . . . .
C54 C 0.5632(2) 0.3190(4) 0.2451(3) 0.0309(12) Uani 1 1 d . . . . .
H54A H 0.566473 0.255061 0.271659 0.037 Uiso 1 1 calc R U . . .
C55 C 0.6210(3) 0.3383(5) 0.2054(4) 0.0442(16) Uani 1 1 d . . . . .
H55A H 0.628930 0.284973 0.170612 0.066 Uiso 1 1 calc R U . . .
H55B H 0.652243 0.342051 0.241907 0.066 Uiso 1 1 calc R U . . .
H55C H 0.618661 0.400310 0.178265 0.066 Uiso 1 1 calc R U . . .
C56 C 0.5146(3) 0.3099(4) 0.1884(3) 0.0370(14) Uani 1 1 d . . . . .
H56A H 0.510877 0.371529 0.161135 0.055 Uiso 1 1 calc R U . . .
H56B H 0.478197 0.295377 0.213800 0.055 Uiso 1 1 calc R U . . .
H56C H 0.523685 0.256889 0.153758 0.055 Uiso 1 1 calc R U . . .
C57 C 0.5040(2) 0.4286(4) 0.5057(3) 0.0290(12) Uani 1 1 d . . . . .
H57A H 0.494509 0.357406 0.509356 0.035 Uiso 1 1 calc R U . . .
C58 C 0.4510(3) 0.4858(5) 0.5322(4) 0.0420(15) Uani 1 1 d . . . . .
H58A H 0.441012 0.465481 0.582541 0.063 Uiso 1 1 calc R U . . .
H58B H 0.418280 0.472702 0.499123 0.063 Uiso 1 1 calc R U . . .
H58C H 0.459692 0.556006 0.531751 0.063 Uiso 1 1 calc R U . . .
C59 C 0.5550(3) 0.4480(6) 0.5558(3) 0.0474(17) Uani 1 1 d . . . . .
H59A H 0.564461 0.517919 0.554778 0.071 Uiso 1 1 calc R U . . .
H59B H 0.588463 0.410212 0.538592 0.071 Uiso 1 1 calc R U . . .
H59C H 0.545353 0.428526 0.606445 0.071 Uiso 1 1 calc R U . . .
S61 S 0.39403(5) 0.24631(10) 0.45880(7) 0.0243(2) Uani 1 1 d . . . . .
C62 C 0.3511(2) 0.2125(4) 0.2694(3) 0.0282(12) Uani 1 1 d . . . . .
H62A H 0.325147 0.242743 0.235755 0.034 Uiso 1 1 calc R U . . .
C63 C 0.3934(2) 0.1656(4) 0.2332(3) 0.0290(12) Uani 1 1 d . . . . .
H63A H 0.390200 0.169281 0.180884 0.035 Uiso 1 1 calc R U . . .
C64 C 0.4441(2) 0.1092(4) 0.2589(3) 0.0286(12) Uani 1 1 d . . . . .
H64A H 0.457516 0.062158 0.224270 0.034 Uiso 1 1 calc R U . . .
C65 C 0.4745(2) 0.1116(4) 0.3209(3) 0.0268(11) Uani 1 1 d . . . . .
H65A H 0.503857 0.062978 0.320745 0.032 Uiso 1 1 calc R U . . .

loop_
_atom_site_aniso_label
_atom_site_aniso_U_11
_atom_site_aniso_U_22
_atom_site_aniso_U_33
_atom_site_aniso_U_23
_atom_site_aniso_U_13
_atom_site_aniso_U_12
Al1 0.0195(6) 0.0233(7) 0.0196(7) 0.0007(7) -0.0031(6) 0.0012(6)
Al2 0.0191(6) 0.0184(6) 0.0189(6) -0.0001(7) 0.0007(6) 0.0012(5)
N1 0.0185(18) 0.026(2) 0.028(2) -0.002(2) -0.0041(19) 0.0009(16)
C1 0.027(3) 0.031(3) 0.030(3) 0.000(2) 0.008(2) 0.007(2)
C2 0.021(2) 0.035(3) 0.034(3) 0.006(3) -0.005(2) 0.002(2)
C3 0.019(2) 0.032(3) 0.024(3) -0.002(2) 0.002(2) -0.002(2)
N3 0.0190(19) 0.029(2) 0.023(2) 0.0043(19) -0.0003(18) 0.0012(17)
C4 0.033(3) 0.036(3) 0.046(4) 0.003(3) 0.000(3) 0.008(3)
C5 0.025(3) 0.040(3) 0.047(3) -0.003(3) -0.010(3) -0.003(2)
C6 0.024(2) 0.029(3) 0.033(3) -0.002(2) -0.005(2) 0.006(2)
C7 0.029(3) 0.022(2) 0.038(3) -0.004(3) -0.005(3) 0.012(2)
C8 0.041(3) 0.034(3) 0.042(3) -0.009(3) -0.002(3) 0.007(3)
C9 0.045(3) 0.027(3) 0.059(4) -0.004(3) -0.007(3) 0.001(3)
C10 0.039(3) 0.028(3) 0.045(4) 0.001(3) 0.000(3) -0.003(2)
C11 0.029(3) 0.028(3) 0.037(3) 0.001(3) -0.001(3) 0.006(2)
C12 0.040(3) 0.034(3) 0.032(3) -0.006(3) 0.003(3) 0.010(3)
C13 0.051(4) 0.049(4) 0.044(4) 0.001(3) -0.001(3) 0.004(3)
C14 0.035(3) 0.063(5) 0.045(4) 0.002(4) 0.006(3) 0.006(3)
C15 0.042(3) 0.026(3) 0.036(3) 0.005(3) 0.000(3) 0.002(2)
C16 0.069(5) 0.046(4) 0.050(4) 0.013(4) -0.006(4) -0.004(4)
C17 0.043(4) 0.063(5) 0.049(4) 0.002(4) 0.018(3) 0.002(3)
C18 0.020(2) 0.023(3) 0.028(3) 0.000(2) -0.001(2) -0.001(2)
C19 0.021(2) 0.027(3) 0.029(3) 0.006(2) -0.001(2) -0.001(2)
C20 0.029(3) 0.030(3) 0.039(3) -0.007(3) 0.003(3) 0.000(2)
C21 0.027(3) 0.034(3) 0.036(3) 0.007(3) 0.002(3) 0.000(2)
C22 0.034(3) 0.039(3) 0.027(3) 0.005(3) 0.002(3) -0.003(3)
C23 0.020(2) 0.030(3) 0.029(3) 0.003(2) 0.001(2) -0.005(2)
C24 0.038(3) 0.027(3) 0.030(3) 0.002(3) -0.005(3) -0.001(2)
C25 0.043(4) 0.054(4) 0.035(3) -0.005(3) -0.004(3) -0.010(3)
C26 0.038(3) 0.049(4) 0.030(3) -0.005(3) 0.006(3) -0.001(3)
C27 0.032(3) 0.028(3) 0.024(3) -0.001(2) 0.002(2) -0.008(2)
C28 0.077(5) 0.045(4) 0.035(4) 0.000(3) -0.020(4) 0.002(4)
C29 0.036(3) 0.051(4) 0.051(4) -0.019(4) 0.007(3) -0.005(3)
N31 0.022(2) 0.018(2) 0.025(2) 0.0012(18) -0.0010(19) -0.0003(16)
C31 0.018(2) 0.024(2) 0.025(2) 0.002(2) 0.004(2) 0.0019(19)
C32 0.015(2) 0.027(3) 0.042(3) 0.002(3) 0.005(2) 0.0023(19)
C33 0.018(2) 0.028(3) 0.025(3) -0.002(2) 0.002(2) -0.001(2)
N33 0.0231(19) 0.0189(19) 0.022(2) 0.0020(18) -0.0008(18) -0.0011(16)
C34 0.026(3) 0.038(3) 0.051(4) 0.013(3) -0.004(3) 0.009(2)
C35 0.024(2) 0.025(2) 0.052(4) 0.008(3) -0.005(3) -0.004(2)
C36 0.026(2) 0.025(3) 0.024(3) 0.003(2) 0.006(2) 0.003(2)
C37 0.031(3) 0.029(3) 0.022(3) 0.009(2) -0.004(2) 0.010(2)
C38 0.041(3) 0.040(3) 0.027(3) 0.010(3) 0.009(3) 0.011(3)
C39 0.039(3) 0.032(3) 0.042(3) 0.014(3) 0.010(3) 0.007(3)
C40 0.030(3) 0.023(3) 0.045(3) 0.012(3) -0.001(3) 0.003(2)
C41 0.020(2) 0.026(3) 0.028(3) 0.007(2) 0.002(2) 0.003(2)
C42 0.043(3) 0.032(3) 0.022(3) -0.006(2) 0.008(3) 0.004(3)
C43 0.059(4) 0.037(4) 0.043(4) -0.011(3) -0.008(3) 0.012(3)
C44 0.069(5) 0.063(5) 0.084(6) -0.015(5) -0.034(5) 0.008(4)
C45 0.039(3) 0.020(2) 0.039(3) 0.003(3) 0.004(3) -0.007(2)
C46 0.058(4) 0.025(3) 0.071(5) -0.002(4) 0.020(4) 0.008(3)
C47 0.044(3) 0.047(4) 0.042(4) -0.002(3) -0.002(3) -0.011(3)
C48 0.026(2) 0.012(2) 0.028(3) -0.001(2) 0.001(2) -0.0033(18)
C49 0.027(3) 0.021(3) 0.027(3) -0.002(2) 0.000(2) -0.002(2)
C50 0.038(3) 0.025(3) 0.029(3) 0.001(2) -0.001(3) 0.000(2)
C51 0.047(3) 0.023(3) 0.041(3) 0.005(3) 0.000(3) -0.001(3)
C52 0.043(3) 0.015(2) 0.036(3) -0.004(2) 0.000(3) 0.002(2)
C53 0.028(2) 0.023(2) 0.031(3) -0.006(2) -0.001(2) -0.006(2)
C54 0.037(3) 0.022(3) 0.033(3) 0.009(2) 0.005(3) 0.003(2)
C55 0.044(4) 0.041(3) 0.047(4) -0.001(3) 0.014(3) 0.004(3)
C56 0.048(4) 0.032(3) 0.031(3) -0.006(3) 0.001(3) -0.004(3)
C57 0.030(3) 0.027(3) 0.030(3) -0.004(2) 0.000(2) 0.000(2)
C58 0.045(3) 0.041(3) 0.041(4) -0.006(3) 0.011(3) 0.009(3)
C59 0.043(4) 0.068(5) 0.032(3) -0.004(3) -0.005(3) -0.015(4)
S61 0.0195(5) 0.0311(6) 0.0222(5) -0.0032(6) -0.0014(6) 0.0024(5)
C62 0.024(2) 0.039(3) 0.022(3) -0.002(2) -0.004(2) 0.001(2)
C63 0.026(3) 0.038(3) 0.023(3) 0.000(2) -0.001(2) 0.001(2)
C64 0.030(3) 0.029(3) 0.027(3) -0.011(2) 0.006(2) 0.000(2)
C65 0.029(3) 0.027(3) 0.025(3) 0.000(2) 0.001(2) 0.000(2)

loop_
_atom_type_symbol
_atom_type_description
_atom_type_scat_dispersion_real
_atom_type_scat_dispersion_imag
_atom_type_scat_source
C C 0.0181 0.0091 'International Tables Vol C Tables 4.2.6.8 and 6.1.1.4'
H H 0.0000 0.0000 'International Tables Vol C Tables 4.2.6.8 and 6.1.1.4'
Al Al 0.2130 0.2455 'International Tables Vol C Tables 4.2.6.8 and 6.1.1.4'
N N 0.0311 0.0180 'International Tables Vol C Tables 4.2.6.8 and 6.1.1.4'
S S 0.3331 0.5567 'International Tables Vol C Tables 4.2.6.8 and 6.1.1.4'

loop_
_geom_angle_atom_site_label_1
_geom_angle_atom_site_label_2
_geom_angle_atom_site_label_3
_geom_angle
_geom_angle_site_symmetry_1
_geom_angle_site_symmetry_3
_geom_angle_publ_flag
N1 Al1 N3 95.45(18) . . ?
N1 Al1 C62 107.8(2) . . ?
N3 Al1 C62 106.1(2) . . ?
N1 Al1 S61 108.22(14) . . ?
N3 Al1 S61 117.08(14) . . ?
C62 Al1 S61 119.37(17) . . ?
N31 Al2 N33 94.64(18) . . ?
N31 Al2 C65 109.2(2) . . ?
N33 Al2 C65 106.2(2) . . ?
N31 Al2 S61 107.50(14) . . ?
N33 Al2 S61 117.42(14) . . ?
C65 Al2 S61 119.02(18) . . ?
C1 N1 C6 116.9(4) . . ?
C1 N1 Al1 118.1(4) . . ?
C6 N1 Al1 124.9(3) . . ?
N1 C1 C2 122.6(5) . . ?
N1 C1 C4 120.9(5) . . ?
C2 C1 C4 116.5(5) . . ?
C1 C2 C3 127.5(5) . . ?
N3 C3 C2 123.3(5) . . ?
N3 C3 C5 121.9(5) . . ?
C2 C3 C5 114.8(5) . . ?
C3 N3 C18 117.5(4) . . ?
C3 N3 Al1 118.3(4) . . ?
C18 N3 Al1 123.8(3) . . ?
C11 C6 C7 120.2(5) . . ?
C11 C6 N1 121.5(5) . . ?
C7 C6 N1 118.3(5) . . ?
C8 C7 C6 118.6(6) . . ?
C8 C7 C12 119.3(6) . . ?
C6 C7 C12 122.0(5) . . ?
C7 C8 C9 121.7(6) . . ?
C10 C9 C8 119.3(6) . . ?
C9 C10 C11 120.9(6) . . ?
C10 C11 C6 119.2(5) . . ?
C10 C11 C15 119.0(6) . . ?
C6 C11 C15 121.8(5) . . ?
C7 C12 C13 113.2(5) . . ?
C7 C12 C14 110.0(5) . . ?
C13 C12 C14 111.1(5) . . ?
C11 C15 C17 110.1(5) . . ?
C11 C15 C16 112.3(5) . . ?
C17 C15 C16 110.3(6) . . ?
C19 C18 C23 120.8(5) . . ?
C19 C18 N3 121.2(5) . . ?
C23 C18 N3 118.1(5) . . ?
C20 C19 C18 119.1(5) . . ?
C20 C19 C24 117.4(5) . . ?
C18 C19 C24 123.4(5) . . ?
C19 C20 C21 121.3(6) . . ?
C22 C21 C20 118.9(6) . . ?
C21 C22 C23 121.8(5) . . ?
C22 C23 C18 118.1(6) . . ?
C22 C23 C27 120.0(5) . . ?
C18 C23 C27 121.8(5) . . ?
C26 C24 C25 108.8(5) . . ?
C26 C24 C19 110.9(5) . . ?
C25 C24 C19 111.8(5) . . ?
C28 C27 C23 113.4(5) . . ?
C28 C27 C29 109.8(5) . . ?
C23 C27 C29 111.5(5) . . ?
C31 N31 C36 116.1(4) . . ?
C31 N31 Al2 120.9(4) . . ?
C36 N31 Al2 122.9(3) . . ?
N31 C31 C32 123.4(5) . . ?
N31 C31 C34 120.3(5) . . ?
C32 C31 C34 116.3(4) . . ?
C31 C32 C33 126.3(4) . . ?
N33 C33 C32 124.3(4) . . ?
N33 C33 C35 120.9(5) . . ?
C32 C33 C35 114.8(4) . . ?
C33 N33 C48 116.6(4) . . ?
C33 N33 Al2 120.6(3) . . ?
C48 N33 Al2 122.7(3) . . ?
C41 C36 C37 121.7(5) . . ?
C41 C36 N31 119.4(5) . . ?
C37 C36 N31 118.7(5) . . ?
C38 C37 C36 117.5(5) . . ?
C38 C37 C42 119.5(5) . . ?
C36 C37 C42 123.0(5) . . ?
C39 C38 C37 121.4(6) . . ?
C38 C39 C40 120.1(6) . . ?
C39 C40 C41 120.8(5) . . ?
C36 C41 C40 118.4(5) . . ?
C36 C41 C45 122.8(5) . . ?
C40 C41 C45 118.8(5) . . ?
C37 C42 C43 112.1(5) . . ?
C37 C42 C44 111.4(5) . . ?
C43 C42 C44 109.3(5) . . ?
C41 C45 C47 110.4(5) . . ?
C41 C45 C46 112.2(5) . . ?
C47 C45 C46 110.1(5) . . ?
C53 C48 C49 122.2(5) . . ?
C53 C48 N33 117.5(5) . . ?
C49 C48 N33 120.2(4) . . ?
C50 C49 C48 117.6(5) . . ?
C50 C49 C54 118.4(5) . . ?
C48 C49 C54 123.9(5) . . ?
C51 C50 C49 121.5(5) . . ?
C52 C51 C50 119.6(5) . . ?
C51 C52 C53 121.3(5) . . ?
C48 C53 C52 117.8(5) . . ?
C48 C53 C57 121.9(5) . . ?
C52 C53 C57 120.2(5) . . ?
C49 C54 C56 110.4(5) . . ?
C49 C54 C55 112.8(5) . . ?
C56 C54 C55 109.8(5) . . ?
C59 C57 C53 111.5(5) . . ?
C59 C57 C58 110.4(5) . . ?
C53 C57 C58 111.9(5) . . ?
Al1 S61 Al2 108.32(8) . . ?
C63 C62 Al1 138.3(4) . . ?
C62 C63 C64 132.4(5) . . ?
C65 C64 C63 132.4(5) . . ?
C64 C65 Al2 138.0(5) . . ?

loop_
_geom_bond_atom_site_label_1
_geom_bond_atom_site_label_2
_geom_bond_distance
_geom_bond_site_symmetry_2
_geom_bond_publ_flag
Al1 N1 1.943(4) . ?
Al1 N3 1.948(4) . ?
Al1 C62 1.957(5) . ?
Al1 S61 2.2054(18) . ?
Al2 N31 1.934(4) . ?
Al2 N33 1.947(4) . ?
Al2 C65 1.977(6) . ?
Al2 S61 2.2147(17) . ?
N1 C1 1.344(7) . ?
N1 C6 1.443(7) . ?
C1 C2 1.397(8) . ?
C1 C4 1.507(7) . ?
C2 C3 1.400(8) . ?
C3 N3 1.340(6) . ?
C3 C5 1.520(7) . ?
N3 C18 1.455(7) . ?
C6 C11 1.402(8) . ?
C6 C7 1.415(8) . ?
C7 C8 1.384(8) . ?
C7 C12 1.512(8) . ?
C8 C9 1.388(9) . ?
C9 C10 1.385(9) . ?
C10 C11 1.398(8) . ?
C11 C15 1.515(8) . ?
C12 C13 1.530(9) . ?
C12 C14 1.531(8) . ?
C15 C17 1.534(9) . ?
C15 C16 1.535(8) . ?
C18 C19 1.402(7) . ?
C18 C23 1.407(7) . ?
C19 C20 1.386(8) . ?
C19 C24 1.542(8) . ?
C20 C21 1.389(8) . ?
C21 C22 1.389(9) . ?
C22 C23 1.396(8) . ?
C23 C27 1.522(8) . ?
C24 C26 1.532(8) . ?
C24 C25 1.536(8) . ?
C27 C28 1.519(8) . ?
C27 C29 1.538(8) . ?
N31 C31 1.339(6) . ?
N31 C36 1.451(6) . ?
C31 C32 1.387(7) . ?
C31 C34 1.510(7) . ?
C32 C33 1.403(7) . ?
C33 N33 1.320(6) . ?
C33 C35 1.519(7) . ?
N33 C48 1.464(6) . ?
C36 C41 1.387(7) . ?
C36 C37 1.408(7) . ?
C37 C38 1.407(8) . ?
C37 C42 1.509(8) . ?
C38 C39 1.371(9) . ?
C39 C40 1.381(9) . ?
C40 C41 1.403(7) . ?
C41 C45 1.520(8) . ?
C42 C43 1.520(8) . ?
C42 C44 1.550(9) . ?
C45 C47 1.522(8) . ?
C45 C46 1.532(8) . ?
C48 C53 1.393(7) . ?
C48 C49 1.401(7) . ?
C49 C50 1.389(7) . ?
C49 C54 1.521(8) . ?
C50 C51 1.387(8) . ?
C51 C52 1.378(8) . ?
C52 C53 1.396(7) . ?
C53 C57 1.525(8) . ?
C54 C56 1.525(8) . ?
C54 C55 1.541(8) . ?
C57 C59 1.511(8) . ?
C57 C58 1.530(7) . ?
C62 C63 1.340(7) . ?
C63 C64 1.478(7) . ?
C64 C65 1.323(7) . ?
